data_7052214
loop_
_publ_author_name
'Capon, Jean-Fran\,cois'
'Ezzaher, Salah'
'Gloaguen, Fr\'ed\'eric'
'P\'etillon, Fran\,cois Y.'
'Schollhammer, Philippe'
'Talarmin, Jean'
'Davin, Thomas J.'
'McGrady, John E.'
'Muir, Kenneth W.'

_publ_section_title
;
 Electrochemical and theoretical investigations of the reduction of
 [Fe2(CO)5L{&#x00B5;-SCH2XCH2S}] complexes related to [FeFe]
 hydrogenase
;
_journal_issue 12
_journal_name_full 'New Journal of Chemistry'
_journal_page_first 2052
_journal_paper_doi 10.1039/b709273c
_journal_volume 31
_journal_year 2007
_chemical_compound_source 'synthesis as described'
_chemical_formula_moiety 'C11 H11 Fe2 N1 O7 S2'
_chemical_formula_sum 'C11 H11 Fe2 N O7 S2'
_chemical_formula_weight 445.03
_chemical_name_common 'Compound X'
_chemical_name_systematic
;
?
;
_space_group_IT_number 2
_symmetry_cell_setting triclinic
_symmetry_Int_Tables_number 2
_symmetry_space_group_name_Hall '-P 1'
_symmetry_space_group_name_H-M 'P -1'
_atom_sites_solution_hydrogens geom
_atom_sites_solution_primary direct
_atom_sites_solution_secondary difmap
_audit_creation_date 2004-06-17T09:21:54-00:00
_audit_creation_method 'WinGX routine CIF_UPDATE'
_cell_angle_alpha 73.116(3)
_cell_angle_beta 78.757(3)
_cell_angle_gamma 86.088(4)
_cell_formula_units_Z 2
_cell_length_a 7.4291(4)
_cell_length_b 9.8933(6)
_cell_length_c 11.8779(7)
_cell_measurement_reflns_used 23518
_cell_measurement_temperature 100(2)
_cell_measurement_theta_max 30.034
_cell_measurement_theta_min 1
_cell_measurement_wavelength 0.71073
_cell_volume 819.28(8)
_computing_cell_refinement 'HKL Scalepack (Otwinowski & Minor 1997)'
_computing_data_collection 'Collect (Nonius BV, 1997-2000)'
_computing_data_reduction 'HKL Denzo and Scalepack (Otwinowski & Minor 1997)'
_computing_molecular_graphics 'Ortep-3 for Windows (Farrugia, 1997)'
_computing_publication_material 'WinGX publication routines (Farrugia, 1999)'
_computing_structure_refinement 'SHELXL-97 (Sheldrick, 1997)'
_computing_structure_solution 'SHELXS-97 (Sheldrick, 1997)'
_diffrn_ambient_temperature 100(2)
_diffrn_measured_fraction_theta_full 0.983
_diffrn_measured_fraction_theta_max 0.983
_diffrn_measurement_device '95mm CCD camera on \k-goniostat'
_diffrn_measurement_device_type KappaCCD
_diffrn_measurement_method 'CCD; rotation images; thick slices'
_diffrn_orient_matrix_type 'by Nonius Collect from scalepack cell'
_diffrn_orient_matrix_UB_11 -0.135487
_diffrn_orient_matrix_UB_12 0.17555E-2
_diffrn_orient_matrix_UB_13 0.295422E-1
_diffrn_orient_matrix_UB_21 0.182665E-1
_diffrn_orient_matrix_UB_22 -0.56184E-1
_diffrn_orient_matrix_UB_23 0.818589E-1
_diffrn_orient_matrix_UB_31 0.121291E-1
_diffrn_orient_matrix_UB_32 0.894428E-1
_diffrn_orient_matrix_UB_33 0.209025E-1
_diffrn_radiation_monochromator graphite
_diffrn_radiation_probe x-ray
_diffrn_radiation_type MoK\a
_diffrn_radiation_wavelength 0.71073
_diffrn_reflns_av_R_equivalents 0.0618
_diffrn_reflns_av_unetI/netI 0.0355
_diffrn_reflns_limit_h_max 10
_diffrn_reflns_limit_h_min -10
_diffrn_reflns_limit_k_max 13
_diffrn_reflns_limit_k_min -13
_diffrn_reflns_limit_l_max 16
_diffrn_reflns_limit_l_min 0
_diffrn_reflns_number 12557
_diffrn_reflns_reduction_process
;
Scaled and merged with SORTAV
R.H. Blessing, (1987) Cryst. Rev. 1, 3-58
R.H. Blessing, (1989) J. Appl. Cryst. 22, 396-397
;
_diffrn_reflns_theta_full 30.08
_diffrn_reflns_theta_max 30.08
_diffrn_reflns_theta_min 1.82
_exptl_absorpt_coefficient_mu 2.057
_exptl_absorpt_correction_T_max 0.815
_exptl_absorpt_correction_T_min 0.614
_exptl_absorpt_correction_type multi-scan
_exptl_absorpt_process_details
;
R.H. Blessing, Acta Cryst. (1995), A51, 33-38
;
_exptl_crystal_colour red
_exptl_crystal_density_diffrn 1.804
_exptl_crystal_density_method 'not measured'
_exptl_crystal_description plate
_exptl_crystal_F_000 448
_exptl_crystal_size_max 0.5
_exptl_crystal_size_mid 0.3
_exptl_crystal_size_min 0.1
_refine_diff_density_max 0.46
_refine_diff_density_min -0.58
_refine_diff_density_rms 0.084
_refine_ls_extinction_method none
_refine_ls_goodness_of_fit_ref 1.091
_refine_ls_hydrogen_treatment constr
_refine_ls_matrix_type full
_refine_ls_number_parameters 209
_refine_ls_number_reflns 4735
_refine_ls_number_restraints 0
_refine_ls_restrained_S_all 1.091
_refine_ls_R_factor_all 0.0386
_refine_ls_R_factor_gt 0.0299
_refine_ls_shift/su_max 0.001
_refine_ls_shift/su_mean 0
_refine_ls_structure_factor_coef Fsqd
_refine_ls_weighting_details 'calc w=1/[\s^2^(Fo^2^)+(0.0394P)^2^+0.1693P] where P=(Fo^2^+2Fc^2^)/3'
_refine_ls_weighting_scheme calc
_refine_ls_wR_factor_gt 0.0747
_refine_ls_wR_factor_ref 0.0799
_reflns_number_gt 3911
_reflns_number_total 4735
_reflns_threshold_expression >2sigma(I)
_cod_data_source_file b709273c.txt
_cod_data_source_block km1203
_cod_database_code 7052214

loop_
_symmetry_equiv_pos_as_xyz
'x, y, z'
'-x, -y, -z'

loop_
_atom_site_label
_atom_site_type_symbol
_atom_site_fract_x
_atom_site_fract_y
_atom_site_fract_z
_atom_site_U_iso_or_equiv
_atom_site_adp_type
_atom_site_occupancy
_atom_site_symmetry_multiplicity
_atom_site_calc_flag
_atom_site_refinement_flags
_atom_site_disorder_assembly
_atom_site_disorder_group
C1 C 0.6362(2) 0.1508(2) 0.84262(16) 0.0240(4) Uani 1 1 d . . .
C2 C 0.7355(2) 0.2028(2) 1.02307(17) 0.0254(4) Uani 1 1 d . . .
C3 C 0.5261(2) 0.4058(2) 0.89027(17) 0.0255(4) Uani 1 1 d . . .
C4 C 1.0670(2) 0.1416(2) 0.70687(17) 0.0257(4) Uani 1 1 d . . .
C5 C 1.1528(2) 0.1826(2) 0.89862(16) 0.0244(4) Uani 1 1 d . . .
C6 C 1.2626(2) 0.3817(2) 0.67993(16) 0.0228(3) Uani 1 1 d . . .
C7 C 0.9270(3) 0.61382(19) 0.79983(17) 0.0246(4) Uani 1 1 d . . .
H7A H 0.8999 0.6733 0.8554 0.03 Uiso 1 1 calc R . .
H7B H 1.0447 0.6457 0.7455 0.03 Uiso 1 1 calc R . .
C8 C 0.8323(3) 0.57651(19) 0.62956(16) 0.0244(4) Uani 1 1 d . . .
H8A H 0.9557 0.6104 0.5852 0.029 Uiso 1 1 calc R . .
H8B H 0.7442 0.6126 0.5747 0.029 Uiso 1 1 calc R . .
C9 C 0.7250(3) 0.78474(19) 0.69375(17) 0.0270(4) Uani 1 1 d . . .
H9A H 0.8181 0.8379 0.6268 0.032 Uiso 1 1 calc R . .
H9B H 0.7192 0.8248 0.7617 0.032 Uiso 1 1 calc R . .
C10 C 0.5394(3) 0.8047(2) 0.65526(17) 0.0267(4) Uani 1 1 d . . .
H10A H 0.4576 0.7265 0.7059 0.032 Uiso 1 1 calc R . .
H10B H 0.4823 0.8945 0.6661 0.032 Uiso 1 1 calc R . .
C11 C 0.3862(3) 0.8198(2) 0.4977(2) 0.0354(5) Uani 1 1 d . . .
H11A H 0.3128 0.7364 0.5438 0.053 Uiso 1 1 calc R . .
H11B H 0.4036 0.8271 0.4122 0.053 Uiso 1 1 calc R . .
H11C H 0.3223 0.9047 0.5125 0.053 Uiso 1 1 calc R . .
N1 N 0.7836(2) 0.63502(16) 0.72988(13) 0.0224(3) Uani 1 1 d . . .
O1 O 0.57864(19) 0.05675(15) 0.82456(13) 0.0309(3) Uani 1 1 d . . .
O2 O 0.7472(2) 0.14372(16) 1.11940(12) 0.0346(3) Uani 1 1 d . . .
O3 O 0.39557(18) 0.47099(16) 0.90425(13) 0.0325(3) Uani 1 1 d . . .
O4 O 1.0642(2) 0.05109(16) 0.66630(14) 0.0369(3) Uani 1 1 d . . .
O5 O 1.2041(2) 0.11999(15) 0.98415(13) 0.0334(3) Uani 1 1 d . . .
O6 O 1.38777(19) 0.44460(15) 0.62426(12) 0.0315(3) Uani 1 1 d . . .
O7 O 0.55994(18) 0.80701(14) 0.53328(12) 0.0274(3) Uani 1 1 d . . .
S1 S 0.95322(6) 0.43005(5) 0.88650(4) 0.01994(9) Uani 1 1 d . . .
S2 S 0.83410(6) 0.38274(5) 0.67160(4) 0.02019(10) Uani 1 1 d . . .
Fe1 Fe 0.73043(3) 0.29787(3) 0.87010(2) 0.01949(7) Uani 1 1 d . . .
Fe2 Fe 1.06058(3) 0.28719(3) 0.77160(2) 0.01937(7) Uani 1 1 d . . .

loop_
_atom_site_aniso_label
_atom_site_aniso_U_11
_atom_site_aniso_U_22
_atom_site_aniso_U_33
_atom_site_aniso_U_23
_atom_site_aniso_U_13
_atom_site_aniso_U_12
C1 0.0205(8) 0.0307(10) 0.0234(8) -0.0126(7) -0.0023(7) -0.0015(7)
C2 0.0216(9) 0.0295(10) 0.0272(9) -0.0131(8) 0.0006(7) -0.0058(7)
C3 0.0205(9) 0.0347(10) 0.0280(9) -0.0176(8) -0.0050(7) -0.0061(7)
C4 0.0219(9) 0.0304(10) 0.0273(9) -0.0127(8) -0.0039(7) 0.0003(7)
C5 0.0220(9) 0.0275(9) 0.0254(9) -0.0120(7) -0.0007(7) -0.0016(7)
C6 0.0217(8) 0.0287(9) 0.0205(8) -0.0101(7) -0.0057(7) 0.0019(7)
C7 0.0261(9) 0.0247(9) 0.0275(9) -0.0112(7) -0.0083(7) -0.0048(7)
C8 0.0293(9) 0.0244(9) 0.0222(8) -0.0097(7) -0.0063(7) 0.0005(7)
C9 0.0326(10) 0.0246(9) 0.0280(9) -0.0119(7) -0.0089(8) -0.0005(7)
C10 0.0292(9) 0.0288(10) 0.0238(9) -0.0109(7) -0.0048(7) 0.0025(7)
C11 0.0393(12) 0.0322(11) 0.0395(11) -0.0101(9) -0.0197(9) 0.0034(9)
N1 0.0258(8) 0.0232(7) 0.0227(7) -0.0116(6) -0.0074(6) -0.0003(6)
O1 0.0302(7) 0.0303(7) 0.0382(8) -0.0175(6) -0.0072(6) -0.0060(6)
O2 0.0406(8) 0.0388(8) 0.0233(7) -0.0082(6) -0.0013(6) -0.0096(6)
O3 0.0216(7) 0.0441(8) 0.0412(8) -0.0264(7) -0.0069(6) 0.0023(6)
O4 0.0377(8) 0.0378(9) 0.0441(9) -0.0252(7) -0.0078(7) -0.0007(6)
O5 0.0357(8) 0.0367(8) 0.0289(7) -0.0096(6) -0.0094(6) 0.0038(6)
O6 0.0251(7) 0.0392(8) 0.0282(7) -0.0075(6) -0.0011(6) -0.0063(6)
O7 0.0292(7) 0.0324(7) 0.0233(6) -0.0115(5) -0.0067(5) 0.0018(5)
S1 0.0193(2) 0.0244(2) 0.02009(19) -0.01117(16) -0.00491(15) -0.00248(15)
S2 0.0196(2) 0.0253(2) 0.01997(19) -0.01204(16) -0.00479(16) -0.00119(16)
Fe1 0.01684(13) 0.02490(14) 0.02020(13) -0.01175(10) -0.00237(9) -0.00332(9)
Fe2 0.01683(13) 0.02406(14) 0.01999(13) -0.01044(10) -0.00312(9) -0.00146(9)

loop_
_atom_type_symbol
_atom_type_description
_atom_type_scat_dispersion_real
_atom_type_scat_dispersion_imag
_atom_type_scat_source
C C 0.0033 0.0016 'International Tables Vol C Tables 4.2.6.8 and 6.1.1.4'
H H 0 0 'International Tables Vol C Tables 4.2.6.8 and 6.1.1.4'
N N 0.0061 0.0033 'International Tables Vol C Tables 4.2.6.8 and 6.1.1.4'
O O 0.0106 0.006 'International Tables Vol C Tables 4.2.6.8 and 6.1.1.4'
S S 0.1246 0.1234 'International Tables Vol C Tables 4.2.6.8 and 6.1.1.4'
Fe Fe 0.3463 0.8444 'International Tables Vol C Tables 4.2.6.8 and 6.1.1.4'

loop_
_exptl_crystal_face_index_h
_exptl_crystal_face_index_k
_exptl_crystal_face_index_l
_exptl_crystal_face_perp_dist
1 0 0 0.28
-1 0 0 0.22
0 1 0 0.1
0 -1 0 0.1
0 0 1 0.1
0 0 -1 0.1

loop_
_geom_angle_atom_site_label_1
_geom_angle_atom_site_label_2
_geom_angle_atom_site_label_3
_geom_angle
_geom_angle_site_symmetry_1
_geom_angle_site_symmetry_3
_geom_angle_publ_flag
O1 C1 Fe1 179.08(17) . . ?
O2 C2 Fe1 176.80(17) . . ?
O3 C3 Fe1 178.53(18) . . ?
O4 C4 Fe2 177.39(17) . . ?
O5 C5 Fe2 175.70(17) . . ?
O6 C6 Fe2 177.61(17) . . ?
N1 C7 S1 113.52(12) . . ?
N1 C7 H7A 108.9 . . ?
S1 C7 H7A 108.9 . . ?
N1 C7 H7B 108.9 . . ?
S1 C7 H7B 108.9 . . ?
H7A C7 H7B 107.7 . . ?
N1 C8 S2 114.10(13) . . ?
N1 C8 H8A 108.7 . . ?
S2 C8 H8A 108.7 . . ?
N1 C8 H8B 108.7 . . ?
S2 C8 H8B 108.7 . . ?
H8A C8 H8B 107.6 . . ?
N1 C9 C10 112.99(15) . . ?
N1 C9 H9A 109 . . ?
C10 C9 H9A 109 . . ?
N1 C9 H9B 109 . . ?
C10 C9 H9B 109 . . ?
H9A C9 H9B 107.8 . . ?
O7 C10 C9 110.25(15) . . ?
O7 C10 H10A 109.6 . . ?
C9 C10 H10A 109.6 . . ?
O7 C10 H10B 109.6 . . ?
C9 C10 H10B 109.6 . . ?
H10A C10 H10B 108.1 . . ?
O7 C11 H11A 109.5 . . ?
O7 C11 H11B 109.5 . . ?
H11A C11 H11B 109.5 . . ?
O7 C11 H11C 109.5 . . ?
H11A C11 H11C 109.5 . . ?
H11B C11 H11C 109.5 . . ?
C7 N1 C8 112.14(15) . . ?
C7 N1 C9 111.84(14) . . ?
C8 N1 C9 112.56(14) . . ?
C10 O7 C11 110.70(15) . . ?
C7 S1 Fe2 113.06(6) . . ?
C7 S1 Fe1 110.12(6) . . ?
Fe2 S1 Fe1 67.999(15) . . ?
C8 S2 Fe2 112.46(6) . . ?
C8 S2 Fe1 109.38(6) . . ?
Fe2 S2 Fe1 67.855(15) . . ?
C1 Fe1 C2 92.47(8) . . ?
C1 Fe1 C3 100.76(8) . . ?
C2 Fe1 C3 99.98(9) . . ?
C1 Fe1 S1 156.17(6) . . ?
C2 Fe1 S1 85.62(6) . . ?
C3 Fe1 S1 102.96(6) . . ?
C1 Fe1 S2 88.84(6) . . ?
C2 Fe1 S2 157.95(6) . . ?
C3 Fe1 S2 101.39(6) . . ?
S1 Fe1 S2 84.373(18) . . ?
C1 Fe1 Fe2 101.67(6) . . ?
C2 Fe1 Fe2 102.41(6) . . ?
C3 Fe1 Fe2 147.37(6) . . ?
S1 Fe1 Fe2 55.925(14) . . ?
S2 Fe1 Fe2 55.895(13) . . ?
C5 Fe2 C6 100.87(8) . . ?
C5 Fe2 C4 93.45(8) . . ?
C6 Fe2 C4 100.00(8) . . ?
C5 Fe2 S1 85.30(6) . . ?
C6 Fe2 S1 101.02(6) . . ?
C4 Fe2 S1 158.80(6) . . ?
C5 Fe2 S2 154.71(6) . . ?
C6 Fe2 S2 103.81(6) . . ?
C4 Fe2 S2 87.67(6) . . ?
S1 Fe2 S2 84.683(17) . . ?
C5 Fe2 Fe1 99.15(6) . . ?
C6 Fe2 Fe1 147.97(6) . . ?
C4 Fe2 Fe1 103.49(6) . . ?
S1 Fe2 Fe1 56.076(13) . . ?
S2 Fe2 Fe1 56.250(14) . . ?

loop_
_geom_bond_atom_site_label_1
_geom_bond_atom_site_label_2
_geom_bond_distance
_geom_bond_site_symmetry_2
_geom_bond_publ_flag
C1 O1 1.141(2) . ?
C1 Fe1 1.7934(18) . ?
C2 O2 1.141(2) . ?
C2 Fe1 1.7934(19) . ?
C3 O3 1.139(2) . ?
C3 Fe1 1.8131(19) . ?
C4 O4 1.136(2) . ?
C4 Fe2 1.8136(19) . ?
C5 O5 1.147(2) . ?
C5 Fe2 1.7931(19) . ?
C6 O6 1.136(2) . ?
C6 Fe2 1.8093(19) . ?
C7 N1 1.443(2) . ?
C7 S1 1.8292(19) . ?
C7 H7A 0.99 . ?
C7 H7B 0.99 . ?
C8 N1 1.446(2) . ?
C8 S2 1.8351(18) . ?
C8 H8A 0.99 . ?
C8 H8B 0.99 . ?
C9 N1 1.478(2) . ?
C9 C10 1.518(3) . ?
C9 H9A 0.99 . ?
C9 H9B 0.99 . ?
C10 O7 1.420(2) . ?
C10 H10A 0.99 . ?
C10 H10B 0.99 . ?
C11 O7 1.422(2) . ?
C11 H11A 0.98 . ?
C11 H11B 0.98 . ?
C11 H11C 0.98 . ?
S1 Fe2 2.2447(5) . ?
S1 Fe1 2.2487(5) . ?
S2 Fe2 2.2462(5) . ?
S2 Fe1 2.2556(5) . ?
Fe1 Fe2 2.5126(4) . ?

loop_
_geom_torsion_atom_site_label_1
_geom_torsion_atom_site_label_2
_geom_torsion_atom_site_label_3
_geom_torsion_atom_site_label_4
_geom_torsion
_geom_torsion_site_symmetry_1
_geom_torsion_site_symmetry_2
_geom_torsion_site_symmetry_3
_geom_torsion_site_symmetry_4
_geom_torsion_publ_flag
N1 C9 C10 O7 -83.8(2) . . . . ?
S1 C7 N1 C8 -71.17(18) . . . . ?
S1 C7 N1 C9 161.29(13) . . . . ?
S2 C8 N1 C7 71.47(17) . . . . ?
S2 C8 N1 C9 -161.38(13) . . . . ?
C10 C9 N1 C7 -161.98(15) . . . . ?
C10 C9 N1 C8 70.7(2) . . . . ?
C9 C10 O7 C11 177.60(15) . . . . ?
N1 C7 S1 Fe2 68.07(14) . . . . ?
N1 C7 S1 Fe1 -5.81(15) . . . . ?
N1 C8 S2 Fe2 -67.80(14) . . . . ?
N1 C8 S2 Fe1 5.52(15) . . . . ?
C7 S1 Fe1 C1 129.54(16) . . . . ?
Fe2 S1 Fe1 C1 21.97(15) . . . . ?
C7 S1 Fe1 C2 -144.25(9) . . . . ?
Fe2 S1 Fe1 C2 108.17(6) . . . . ?
C7 S1 Fe1 C3 -45.00(9) . . . . ?
Fe2 S1 Fe1 C3 -152.57(6) . . . . ?
C7 S1 Fe1 S2 55.43(7) . . . . ?
Fe2 S1 Fe1 S2 -52.152(16) . . . . ?
C7 S1 Fe1 Fe2 107.58(7) . . . . ?
C8 S2 Fe1 C1 147.95(9) . . . . ?
Fe2 S2 Fe1 C1 -104.95(6) . . . . ?
C8 S2 Fe1 C2 -118.34(17) . . . . ?
Fe2 S2 Fe1 C2 -11.23(16) . . . . ?
C8 S2 Fe1 C3 47.20(8) . . . . ?
Fe2 S2 Fe1 C3 154.30(6) . . . . ?
C8 S2 Fe1 S1 -54.92(7) . . . . ?
Fe2 S2 Fe1 S1 52.178(15) . . . . ?
C8 S2 Fe1 Fe2 -107.10(7) . . . . ?
C7 S1 Fe2 C5 152.31(9) . . . . ?
Fe1 S1 Fe2 C5 -104.33(6) . . . . ?
C7 S1 Fe2 C6 52.13(8) . . . . ?
Fe1 S1 Fe2 C6 155.49(6) . . . . ?
C7 S1 Fe2 C4 -120.27(18) . . . . ?
Fe1 S1 Fe2 C4 -16.90(17) . . . . ?
C7 S1 Fe2 S2 -50.94(6) . . . . ?
Fe1 S1 Fe2 S2 52.423(16) . . . . ?
C7 S1 Fe2 Fe1 -103.36(6) . . . . ?
C8 S2 Fe2 C5 117.47(15) . . . . ?
Fe1 S2 Fe2 C5 14.79(14) . . . . ?
C8 S2 Fe2 C6 -49.66(9) . . . . ?
Fe1 S2 Fe2 C6 -152.34(6) . . . . ?
C8 S2 Fe2 C4 -149.39(9) . . . . ?
Fe1 S2 Fe2 C4 107.94(6) . . . . ?
C8 S2 Fe2 S1 50.40(7) . . . . ?
Fe1 S2 Fe2 S1 -52.271(16) . . . . ?
C8 S2 Fe2 Fe1 102.68(7) . . . . ?
C1 Fe1 Fe2 C5 -93.15(9) . . . . ?
C2 Fe1 Fe2 C5 2.05(9) . . . . ?
C3 Fe1 Fe2 C5 134.32(12) . . . . ?
S1 Fe1 Fe2 C5 77.98(6) . . . . ?
S2 Fe1 Fe2 C5 -173.66(6) . . . . ?
C1 Fe1 Fe2 C6 138.73(12) . . . . ?
C2 Fe1 Fe2 C6 -126.07(12) . . . . ?
C3 Fe1 Fe2 C6 6.20(15) . . . . ?
S1 Fe1 Fe2 C6 -50.15(10) . . . . ?
S2 Fe1 Fe2 C6 58.22(10) . . . . ?
C1 Fe1 Fe2 C4 2.67(9) . . . . ?
C2 Fe1 Fe2 C4 97.87(9) . . . . ?
C3 Fe1 Fe2 C4 -129.86(12) . . . . ?
S1 Fe1 Fe2 C4 173.79(6) . . . . ?
S2 Fe1 Fe2 C4 -77.84(6) . . . . ?
C1 Fe1 Fe2 S1 -171.12(6) . . . . ?
C2 Fe1 Fe2 S1 -75.93(6) . . . . ?
C3 Fe1 Fe2 S1 56.34(10) . . . . ?
S2 Fe1 Fe2 S1 108.37(2) . . . . ?
C1 Fe1 Fe2 S2 80.51(6) . . . . ?
C2 Fe1 Fe2 S2 175.71(6) . . . . ?
C3 Fe1 Fe2 S2 -52.02(10) . . . . ?
S1 Fe1 Fe2 S2 -108.37(2) . . . . ?
